data_9004530
loop_
_publ_author_name
'Ferraris, G.'
'Prencipe, M.'
'Puatov, L. A.'
'Sokolova, E. V.'

_publ_section_title
;
 The crystal structure of darapiosite and a comparison
 with Li- and Zn-bearing minerals of the milarite group
;
_journal_name_full 'The Canadian Mineralogist'
_journal_page_first 769
_journal_page_last 774
_journal_volume 37
_journal_year 1999
_chemical_formula_sum 'Fe0.33 K1.36 Li1.53 Mg0.04 Mn1.46 Na1.22 O30 Si12 Y0.22 Zn1.14 Zr0.28'
_chemical_name_mineral Darapiozite
_space_group_IT_number 192
_symmetry_space_group_name_Hall '-P 6 2c'
_symmetry_space_group_name_H-M 'P 6/m c c'
_cell_angle_alpha 90
_cell_angle_beta 90
_cell_angle_gamma 120
_cell_formula_units_Z 2
_cell_length_a 10.262
_cell_length_b 10.262
_cell_length_c 14.307
_cell_volume 1304.798
_database_code_amcsd 0005605
_exptl_crystal_density_diffrn 2.871
_cod_original_formula_sum '(Mn1.46 Zr.28 Y.22 Mg.04) Na1.22 K1.36 Si12 (Li1.53 Zn1.14 Fe.33) O30'
_cod_database_code 9004530

loop_
_space_group_symop_operation_xyz
x,y,z
-x,-x+y,1/2+z
x,x-y,1/2-z
-x+y,-x,-z
x-y,x,z
-y,-x,1/2+z
y,x,1/2-z
y,-x+y,-z
-y,x-y,z
x-y,-y,1/2+z
-x+y,y,1/2-z
x,y,-z
-x,-y,z
x,x-y,1/2+z
-x,-x+y,1/2-z
x-y,x,-z
-x+y,-x,z
y,x,1/2+z
-y,-x,1/2-z
-y,x-y,-z
y,-x+y,z
-x+y,y,1/2+z
x-y,-y,1/2-z
-x,-y,-z

loop_
_atom_site_label
_atom_site_fract_x
_atom_site_fract_y
_atom_site_fract_z
_atom_site_occupancy
_atom_site_U_iso_or_equiv
_atom_site_type_symbol
_atom_site_attached_hydrogens
MnA 0.33333 0.66667 0.25000 0.73000 0.01170 Mn 0
ZrA 0.33333 0.66667 0.25000 0.14000 0.01170 Zr 0
YA 0.33333 0.66667 0.25000 0.11000 0.01170 Y 0
MgA 0.33333 0.66667 0.25000 0.02000 0.01170 Mg 0
NaB 0.33333 0.66667 0.00000 0.61000 0.06900 Na 0
KB 0.33333 0.66667 0.00000 0.18000 0.06900 K 0
KC 0.00000 0.00000 0.25000 1.00000 0.02360 K 0
SiT1 0.10900 0.34665 0.11042 1.00000 0.01220 Si 0
LiT2 0.00000 0.50000 0.25000 0.51000 0.01220 Li 0
ZnT2 0.00000 0.50000 0.25000 0.38000 0.01220 Zn 0
FeT2 0.00000 0.50000 0.25000 0.11000 0.01220 Fe 0
O1 0.12500 0.38570 0.00000 1.00000 0.02830 O 0
O2 0.21420 0.27430 0.13550 1.00000 0.02220 O 0
O3 0.15300 0.49460 0.16870 1.00000 0.01760 O 0

loop_
_cod_changelog_entry_id
_cod_changelog_entry_author
_cod_changelog_entry_date
_cod_changelog_entry_text
1
;cod-tools version 3.8.0
Id: cif_guess_AMCSD_atom_types 9581 2023-05-17 12:35:41Z saulius
;
2023-05-23T09:15:50+03:00
;Derived atom types and hydrogen counts
from atom names that follow the AMCSD naming convention
(Wat == water, O-H == hydroxyl).
;

loop_
_cod_related_entry_id
_cod_related_entry_database
_cod_related_entry_code
1 AMCSD 0005605
